data_4321236
loop_
_publ_author_name
'Shinobu Itoh'
'Masayasu Taki'
'Hideyuki Kumei'
'Shigehisa Takayama'
'Shigenori Nagatomo'
'Teizo Kitagawa'
'Norio Sakurada'
'Ryuichi Arakawa'
'Shunichi Fukuzumi'

_publ_section_title
;
 Model Complexes for the Active Form of Galactose Oxidase. Physicochemical
 Properties of Cu(II)- and Zn(II)-Phenoxyl Radical Complexes
;
_journal_name_full 'Inorganic Chemistry'
_journal_page_first 3708
_journal_page_last 3711
_journal_paper_doi 10.1021/ic9910211
_journal_volume 39
_journal_year 2000
_chemical_formula_sum 'C52 H64 F12 N6 O2 P2 S2 Zn2'
_chemical_formula_weight 1289.93
_space_group_IT_number 14
_symmetry_cell_setting monoclinic
_symmetry_Int_Tables_number 14
_symmetry_space_group_name_Hall '-P 2yn'
_symmetry_space_group_name_H-M 'P 1 21/n 1'
_cell_angle_alpha 90
_cell_angle_beta 102.74(5)
_cell_angle_gamma 90
_cell_formula_units_Z 4
_cell_length_a 12.642(9)
_cell_length_b 19.22(1)
_cell_length_c 24.47(1)
_cell_measurement_reflns_used 25
_cell_measurement_temperature 296.2
_cell_measurement_theta_max 13.7
_cell_measurement_theta_min 13.6
_cell_volume 5799(6)
_computing_cell_refinement 'MSC/AFC Diffractometer Control'
_computing_data_collection 'MSC/AFC Diffractometer Control'
_computing_data_reduction 'teXsan Ver. 1.10'
_computing_publication_material 'teXsan Ver. 1.10'
_computing_structure_refinement 'teXsan Ver. 1.10'
_computing_structure_solution MITHRIL90
_diffrn_measurement_device_type 'Rigaku AFC5R'
_diffrn_measurement_method \w-2\q
_diffrn_radiation_type 'Mo K\a'
_diffrn_radiation_wavelength 0.7107
_diffrn_reflns_av_R_equivalents 0.098
_diffrn_reflns_limit_h_max 0
_diffrn_reflns_limit_h_min 0
_diffrn_reflns_limit_k_max 0
_diffrn_reflns_limit_k_min 0
_diffrn_reflns_limit_l_max 0
_diffrn_reflns_limit_l_min 0
_diffrn_reflns_number 14439
_diffrn_standards_decay_% 0.16
_diffrn_standards_interval_count 150
_diffrn_standards_number 3
_exptl_absorpt_coefficient_mu 1.038
_exptl_absorpt_correction_T_max 1.000
_exptl_absorpt_correction_T_min 0.530
_exptl_absorpt_correction_type refdelf
_exptl_absorpt_process_details '(Walker & Stuart, 1983)'
_exptl_crystal_colour colorless
_exptl_crystal_density_diffrn 1.477
_exptl_crystal_density_method 'not measured'
_exptl_crystal_description prismatic
_exptl_crystal_size_max 0.000
_exptl_crystal_size_mid 0.000
_exptl_crystal_size_min 0.000
_refine_diff_density_max 0.61
_refine_diff_density_min -0.44
_refine_ls_extinction_method none
_refine_ls_goodness_of_fit_ref 1.487
_refine_ls_hydrogen_treatment noref
_refine_ls_number_parameters 704
_refine_ls_number_reflns 5165
_refine_ls_R_factor_gt 0.0669
_refine_ls_shift/su_max 3.4490
_refine_ls_structure_factor_coef F
_refine_ls_weighting_details 'w = 1/[\s^2^(Fo) + 0.00065|Fo|^2^]'
_refine_ls_weighting_scheme calc
_refine_ls_wR_factor_ref 0.0730
_reflns_number_gt 5165
_reflns_number_total 0
_reflns_threshold_expression F^2^>2.0\s(F^2^)
_cod_data_source_file ic9910211_2.cif
_cod_data_source_block 1997.5.29_taki
_cod_original_cell_volume 5800(5)
_cod_original_formula_sum 'C52 H64 F12 N6 O2 P2 S2 Zn2 '
_cod_database_code 4321236

loop_
_symmetry_equiv_pos_as_xyz
x,y,z
1/2-x,1/2+y,1/2-z
-x,-y,-z
1/2+x,1/2-y,1/2+z

loop_
_atom_site_label
_atom_site_type_symbol
_atom_site_fract_x
_atom_site_fract_y
_atom_site_fract_z
_atom_site_U_iso_or_equiv
_atom_site_adp_type
_atom_site_occupancy
_atom_site_calc_flag
_atom_site_refinement_flags
_atom_site_disorder_assembly
_atom_site_disorder_group
Zn(1) Zn -0.39381(8) -0.07127(5) -0.22694(4) 0.0515(3) Uani 1.00 d . . .
Zn(2) Zn -0.58032(8) 0.03331(5) -0.29477(4) 0.0517(3) Uani 1.00 d . . .
S(1) S -0.4123(2) -0.0503(1) -0.4097(1) 0.0741(9) Uani 1.00 d . . .
S(2) S -0.2552(2) 0.0809(1) -0.2152(1) 0.0655(8) Uani 1.00 d . . .
P(1) P -0.9076(4) -0.1013(2) -0.6151(2) 0.107(1) Uani 1.00 d . . .
P(2) P -0.8912(3) -0.0609(2) -0.1255(1) 0.087(1) Uani 1.00 d . . .
F(1) F -0.861(1) -0.1020(6) -0.6667(4) 0.270(7) Uani 1.00 d . . .
F(2) F -1.0141(8) -0.1402(6) -0.6425(5) 0.233(6) Uani 1.00 d . . .
F(3) F -0.956(1) -0.0349(6) -0.6348(8) 0.340(9) Uani 1.00 d . . .
F(4) F -0.8041(9) -0.0685(7) -0.5841(5) 0.256(6) Uani 1.00 d . . .
F(5) F -0.8603(7) -0.1745(5) -0.6063(4) 0.184(4) Uani 1.00 d . . .
F(6) F -0.940(1) -0.1043(7) -0.5611(4) 0.272(7) Uani 1.00 d . . .
F(7) F -0.8460(7) -0.1106(4) -0.1645(3) 0.154(4) Uani 1.00 d . . .
F(8) F -0.9393(9) -0.0119(4) -0.1748(3) 0.194(4) Uani 1.00 d . . .
F(9) F -0.9995(6) -0.1033(4) -0.1372(4) 0.177(4) Uani 1.00 d . . .
F(10) F -0.8482(7) -0.1095(4) -0.0766(3) 0.169(4) Uani 1.00 d . . .
F(11) F -0.7841(7) -0.0189(4) -0.1135(4) 0.176(4) Uani 1.00 d . . .
F(12) F -0.9375(7) -0.0105(4) -0.0853(3) 0.147(3) Uani 1.00 d . . .
O(1) O -0.4817(4) -0.0550(3) -0.3066(2) 0.053(2) Uani 1.00 d . . .
O(2) O -0.4654(4) 0.0248(3) -0.2264(2) 0.054(2) Uani 1.00 d . . .
N(1) N -0.4817(6) -0.1652(4) -0.2183(3) 0.057(2) Uani 1.00 d . . .
N(2) N -0.2631(5) -0.1160(4) -0.2493(3) 0.056(2) Uani 1.00 d . . .
N(3) N -0.3371(7) -0.0644(4) -0.1396(3) 0.062(3) Uani 1.00 d . . .
N(4) N -0.6852(5) 0.0863(4) -0.2476(3) 0.060(3) Uani 1.00 d . . .
N(5) N -0.5385(6) 0.1180(4) -0.3346(3) 0.060(2) Uani 1.00 d . . .
N(6) N -0.7092(5) -0.0072(4) -0.3505(3) 0.057(2) Uani 1.00 d . . .
C(1) C -0.5147(7) -0.1122(4) -0.3384(3) 0.052(3) Uani 1.00 d . . .
C(2) C -0.4919(7) -0.1183(4) -0.3914(4) 0.053(3) Uani 1.00 d . . .
C(3) C -0.5311(7) -0.1744(5) -0.4247(3) 0.059(3) Uani 1.00 d . . .
C(4) C -0.5913(7) -0.2268(4) -0.4073(4) 0.054(3) Uani 1.00 d . . .
C(5) C -0.6091(7) -0.2218(4) -0.3540(4) 0.052(3) Uani 1.00 d . . .
C(6) C -0.5707(7) -0.1655(4) -0.3192(3) 0.053(3) Uani 1.00 d . . .
C(7) C -0.391(1) -0.0758(6) -0.4759(5) 0.114(5) Uani 1.00 d . . .
C(8) C -0.6377(8) -0.2857(5) -0.4470(4) 0.064(3) Uani 1.00 d . . .
C(9) C -0.7173(10) -0.2577(6) -0.4973(5) 0.113(5) Uani 1.00 d . . .
C(10) C -0.5457(10) -0.3223(6) -0.4678(5) 0.102(5) Uani 1.00 d . . .
C(11) C -0.690(1) -0.3408(6) -0.4191(5) 0.116(5) Uani 1.00 d . . .
C(12) C -0.5860(7) -0.1648(4) -0.2602(4) 0.060(3) Uani 1.00 d . . .
C(13) C -0.4194(8) -0.2277(5) -0.2270(4) 0.069(3) Uani 1.00 d . . .
C(14) C -0.2986(8) -0.2218(5) -0.2009(4) 0.067(3) Uani 1.00 d . . .
C(15) C -0.2347(7) -0.1825(5) -0.2352(4) 0.060(3) Uani 1.00 d . . .
C(16) C -0.1522(9) -0.2138(5) -0.2537(5) 0.085(4) Uani 1.00 d . . .
C(17) C -0.0977(10) -0.1785(7) -0.2865(5) 0.106(5) Uani 1.00 d . . .
C(18) C -0.1252(9) -0.1107(7) -0.3003(4) 0.089(4) Uani 1.00 d . . .
C(19) C -0.2085(7) -0.0819(5) -0.2811(4) 0.062(3) Uani 1.00 d . . .
C(20) C -0.5049(8) -0.1683(5) -0.1608(4) 0.072(3) Uani 1.00 d . . .
C(21) C -0.5188(8) -0.0979(6) -0.1356(4) 0.080(4) Uani 1.00 d . . .
C(22) C -0.4116(9) -0.0669(5) -0.1087(4) 0.071(4) Uani 1.00 d . . .
C(23) C -0.388(1) -0.0429(6) -0.0542(4) 0.091(4) Uani 1.00 d . . .
C(24) C -0.286(1) -0.0185(7) -0.0307(5) 0.116(6) Uani 1.00 d . . .
C(25) C -0.210(1) -0.0190(6) -0.0619(5) 0.095(5) Uani 1.00 d . . .
C(26) C -0.2370(9) -0.0416(5) -0.1162(5) 0.082(4) Uani 1.00 d . . .
C(27) C -0.4465(7) 0.0767(4) -0.1873(3) 0.050(3) Uani 1.00 d . . .
C(28) C -0.3442(7) 0.1057(4) -0.1723(3) 0.050(3) Uani 1.00 d . . .
C(29) C -0.3205(7) 0.1528(4) -0.1281(4) 0.054(3) Uani 1.00 d . . .
C(30) C -0.4002(8) 0.1727(4) -0.1004(4) 0.062(3) Uani 1.00 d . . .
C(31) C -0.5050(7) 0.1483(5) -0.1206(4) 0.061(3) Uani 1.00 d . . .
C(32) C -0.5296(7) 0.1009(4) -0.1645(4) 0.057(3) Uani 1.00 d . . .
C(33) C -0.1257(8) 0.1141(6) -0.1797(4) 0.088(4) Uani 1.00 d . . .
C(34) C -0.3751(8) 0.2196(5) -0.0484(4) 0.072(4) Uani 1.00 d . . .
C(35) C -0.433(1) 0.2865(8) -0.0599(6) 0.199(8) Uani 1.00 d . . .
C(36) C -0.409(1) 0.1838(8) 0.0002(5) 0.164(7) Uani 1.00 d . . .
C(37) C -0.254(1) 0.2339(8) -0.0289(5) 0.145(6) Uani 1.00 d . . .
C(38) C -0.6453(7) 0.0769(5) -0.1861(4) 0.067(3) Uani 1.00 d . . .
C(39) C -0.6877(7) 0.1620(5) -0.2606(4) 0.071(3) Uani 1.00 d . . .
C(40) C -0.7008(8) 0.1781(5) -0.3223(5) 0.081(4) Uani 1.00 d . . .
C(41) C -0.5996(8) 0.1760(5) -0.3442(4) 0.066(3) Uani 1.00 d . . .
C(42) C -0.5703(9) 0.2305(5) -0.3723(5) 0.079(4) Uani 1.00 d . . .
C(43) C -0.477(1) 0.2280(5) -0.3918(4) 0.085(4) Uani 1.00 d . . .
C(44) C -0.4121(8) 0.1708(6) -0.3825(4) 0.071(4) Uani 1.00 d . . .
C(45) C -0.4457(7) 0.1161(5) -0.3529(4) 0.059(3) Uani 1.00 d . . .
C(46) C -0.7995(7) 0.0595(6) -0.2621(4) 0.075(4) Uani 1.00 d . . .
C(47) C -0.8054(7) -0.0168(5) -0.2761(4) 0.072(4) Uani 1.00 d . . .
C(48) C -0.7963(7) -0.0324(5) -0.3342(4) 0.060(3) Uani 1.00 d . . .
C(49) C -0.8732(8) -0.0692(6) -0.3717(5) 0.097(4) Uani 1.00 d . . .
C(50) C -0.8631(9) -0.0776(7) -0.4255(5) 0.110(5) Uani 1.00 d . . .
C(51) C -0.7748(9) -0.0506(6) -0.4424(4) 0.088(4) Uani 1.00 d . . .
C(52) C -0.6994(7) -0.0161(5) -0.4028(4) 0.068(3) Uani 1.00 d . . .
H(3) H -0.5149 -0.1772 -0.4604 0.0614 Uiso 1.00 calc . . .
H(5) H -0.6457 -0.2579 -0.3389 0.0619 Uiso 1.00 calc . . .
H(8") H -0.7432 -0.2937 -0.5234 0.1236 Uiso 1.00 calc . . .
H(8') H -0.6841 -0.2225 -0.5150 0.1236 Uiso 1.00 calc . . .
H(8) H -0.7780 -0.2377 -0.4852 0.1236 Uiso 1.00 calc . . .
H(9") H -0.7497 -0.3220 -0.4084 0.1177 Uiso 1.00 calc . . .
H(9') H -0.6372 -0.3567 -0.3874 0.1177 Uiso 1.00 calc . . .
H(9) H -0.7098 -0.3783 -0.4446 0.1177 Uiso 1.00 calc . . .
H(10') H -0.5122 -0.2893 -0.4881 0.1139 Uiso 1.00 calc . . .
H(10") H -0.4963 -0.3416 -0.4387 0.1139 Uiso 1.00 calc . . .
H(10) H -0.5774 -0.3583 -0.4946 0.1139 Uiso 1.00 calc . . .
H(11') H -0.3446 -0.0426 -0.4877 0.1218 Uiso 1.00 calc . . .
H(11") H -0.4588 -0.0764 -0.5021 0.1218 Uiso 1.00 calc . . .
H(11) H -0.3590 -0.1201 -0.4731 0.1218 Uiso 1.00 calc . . .
H(12') H -0.6247 -0.1243 -0.2544 0.0720 Uiso 1.00 calc . . .
H(12) H -0.6253 -0.2050 -0.2544 0.0720 Uiso 1.00 calc . . .
H(13) H -0.4489 -0.2659 -0.2111 0.0722 Uiso 1.00 calc . . .
H(13') H -0.4289 -0.2344 -0.2663 0.0722 Uiso 1.00 calc . . .
H(14) H -0.2890 -0.2011 -0.1656 0.0771 Uiso 1.00 calc . . .
H(14') H -0.2701 -0.2689 -0.1964 0.0771 Uiso 1.00 calc . . .
H(16) H -0.1317 -0.2603 -0.2436 0.0952 Uiso 1.00 calc . . .
H(17) H -0.0437 -0.2003 -0.3015 0.1141 Uiso 1.00 calc . . .
H(18) H -0.0893 -0.0859 -0.3254 0.0989 Uiso 1.00 calc . . .
H(19) H -0.2276 -0.0341 -0.2908 0.0713 Uiso 1.00 calc . . .
H(20) H -0.4478 -0.1927 -0.1368 0.0798 Uiso 1.00 calc . . .
H(20') H -0.5709 -0.1942 -0.1638 0.0798 Uiso 1.00 calc . . .
H(21) H -0.5560 -0.0683 -0.1636 0.0924 Uiso 1.00 calc . . .
H(21') H -0.5603 -0.1044 -0.1074 0.0924 Uiso 1.00 calc . . .
H(23) H -0.4418 -0.0429 -0.0325 0.1033 Uiso 1.00 calc . . .
H(24) H -0.2737 -0.0009 0.0048 0.1197 Uiso 1.00 calc . . .
H(25) H -0.1427 -0.0041 -0.0418 0.1006 Uiso 1.00 calc . . .
H(26) H -0.1816 -0.0440 -0.1377 0.0951 Uiso 1.00 calc . . .
H(29) H -0.2495 0.1705 -0.1171 0.0637 Uiso 1.00 calc . . .
H(31) H -0.5607 0.1633 -0.1015 0.0681 Uiso 1.00 calc . . .
H(34) H -0.3934 0.2156 0.0312 0.1611 Uiso 1.00 calc . . .
H(34") H -0.4827 0.1746 -0.0100 0.1611 Uiso 1.00 calc . . .
H(34') H -0.3671 0.1435 0.0089 0.1611 Uiso 1.00 calc . . .
H(35") H -0.2282 0.2555 -0.0577 0.1589 Uiso 1.00 calc . . .
H(35') H -0.2435 0.2623 0.0033 0.1589 Uiso 1.00 calc . . .
H(35) H -0.2186 0.1903 -0.0195 0.1589 Uiso 1.00 calc . . .
H(36') H -0.5027 0.2792 -0.0847 0.1699 Uiso 1.00 calc . . .
H(36) H -0.3929 0.3170 -0.0810 0.1699 Uiso 1.00 calc . . .
H(36") H -0.4399 0.3090 -0.0279 0.1699 Uiso 1.00 calc . . .
H(37') H -0.1291 0.1630 -0.1785 0.0961 Uiso 1.00 calc . . .
H(37") H -0.1070 0.0950 -0.1437 0.0961 Uiso 1.00 calc . . .
H(37) H -0.0733 0.1005 -0.2008 0.0961 Uiso 1.00 calc . . .
H(38) H -0.6898 0.1023 -0.1659 0.0787 Uiso 1.00 calc . . .
H(38') H -0.6474 0.0288 -0.1762 0.0787 Uiso 1.00 calc . . .
H(39) H -0.6224 0.1820 -0.2416 0.0813 Uiso 1.00 calc . . .
H(39') H -0.7475 0.1820 -0.2490 0.0813 Uiso 1.00 calc . . .
H(40') H -0.7310 0.2241 -0.3280 0.0951 Uiso 1.00 calc . . .
H(40) H -0.7505 0.1460 -0.3429 0.0951 Uiso 1.00 calc . . .
H(42) H -0.6138 0.2698 -0.3814 0.0881 Uiso 1.00 calc . . .
H(43) H -0.4553 0.2672 -0.4099 0.0903 Uiso 1.00 calc . . .
H(44) H -0.3459 0.1668 -0.3958 0.0817 Uiso 1.00 calc . . .
H(45) H -0.4017 0.0757 -0.3447 0.0636 Uiso 1.00 calc . . .
H(46) H -0.8319 0.0663 -0.2308 0.0826 Uiso 1.00 calc . . .
H(46') H -0.8394 0.0843 -0.2934 0.0826 Uiso 1.00 calc . . .
H(47) H -0.8755 -0.0340 -0.2723 0.0855 Uiso 1.00 calc . . .
H(47') H -0.7510 -0.0408 -0.2508 0.0855 Uiso 1.00 calc . . .
H(49) H -0.9315 -0.0910 -0.3614 0.1052 Uiso 1.00 calc . . .
H(50) H -0.9194 -0.0993 -0.4528 0.1103 Uiso 1.00 calc . . .
H(51) H -0.7652 -0.0561 -0.4792 0.0958 Uiso 1.00 calc . . .
H(52) H -0.6370 0.0024 -0.4133 0.0765 Uiso 1.00 calc . . .

loop_
_atom_site_aniso_label
_atom_site_aniso_U_11
_atom_site_aniso_U_22
_atom_site_aniso_U_33
_atom_site_aniso_U_12
_atom_site_aniso_U_13
_atom_site_aniso_U_23
Zn(1) 0.0550(6) 0.0530(6) 0.0484(6) 0.0037(5) 0.0153(5) 0.0018(5)
Zn(2) 0.0442(5) 0.0554(6) 0.0565(6) -0.0006(5) 0.0130(5) 0.0013(5)
S(1) 0.097(2) 0.063(2) 0.067(2) -0.020(1) 0.027(2) 0.006(1)
S(2) 0.058(1) 0.075(2) 0.067(2) 0.005(1) 0.020(1) -0.004(1)
P(1) 0.126(3) 0.105(3) 0.084(3) 0.033(3) 0.013(2) -0.013(2)
P(2) 0.115(3) 0.069(2) 0.074(2) -0.006(2) 0.014(2) 0.002(2)
F(1) 0.45(2) 0.25(1) 0.146(9) 0.02(1) 0.14(1) 0.008(9)
F(2) 0.125(8) 0.27(1) 0.26(1) 0.033(8) -0.042(8) -0.01(1)
F(3) 0.27(2) 0.154(10) 0.61(3) 0.12(1) 0.14(2) 0.09(1)
F(4) 0.22(1) 0.35(2) 0.20(1) -0.14(1) 0.053(9) -0.14(1)
F(5) 0.147(7) 0.153(8) 0.23(1) 0.024(6) 0.005(7) -0.002(7)
F(6) 0.33(2) 0.38(2) 0.155(9) -0.11(1) 0.15(1) -0.10(1)
F(7) 0.222(9) 0.125(6) 0.138(7) 0.027(6) 0.090(6) -0.022(5)
F(8) 0.30(1) 0.166(8) 0.118(6) 0.094(8) 0.061(7) 0.051(6)
F(9) 0.128(7) 0.153(8) 0.238(10) -0.021(6) 0.019(7) -0.052(7)
F(10) 0.230(9) 0.135(7) 0.123(6) 0.004(6) -0.003(6) 0.041(5)
F(11) 0.166(8) 0.148(7) 0.233(10) -0.060(6) 0.084(7) -0.045(7)
F(12) 0.195(8) 0.120(6) 0.147(7) -0.010(6) 0.081(6) -0.035(5)
O(1) 0.062(4) 0.045(3) 0.049(4) 0.001(3) 0.008(3) -0.008(3)
O(2) 0.052(3) 0.048(3) 0.059(4) 0.007(3) 0.009(3) -0.003(3)
N(1) 0.067(5) 0.064(5) 0.043(4) -0.006(4) 0.017(4) 0.004(4)
N(2) 0.052(5) 0.059(5) 0.059(5) 0.001(4) 0.017(4) 0.002(4)
N(3) 0.073(5) 0.058(5) 0.055(5) 0.006(4) 0.013(4) 0.006(4)
N(4) 0.044(4) 0.073(6) 0.067(5) 0.003(4) 0.019(4) -0.009(4)
N(5) 0.057(5) 0.055(5) 0.066(5) 0.003(4) 0.010(4) 0.006(4)
N(6) 0.041(4) 0.073(5) 0.057(5) -0.011(4) 0.013(4) -0.008(4)
C(1) 0.059(6) 0.059(6) 0.038(5) 0.004(5) 0.011(4) 0.005(5)
C(2) 0.062(6) 0.052(6) 0.046(5) -0.004(5) 0.013(4) 0.007(4)
C(3) 0.081(7) 0.062(6) 0.038(5) -0.001(5) 0.023(5) 0.001(5)
C(4) 0.066(6) 0.046(5) 0.052(6) -0.011(5) 0.019(5) -0.005(4)
C(5) 0.065(6) 0.050(5) 0.047(5) -0.016(5) 0.021(4) 0.002(4)
C(6) 0.069(6) 0.055(6) 0.044(5) -0.001(5) 0.028(5) 0.009(4)
C(7) 0.16(1) 0.098(9) 0.104(10) -0.031(8) 0.073(9) 0.010(7)
C(8) 0.070(6) 0.068(7) 0.055(6) -0.007(5) 0.019(5) -0.006(5)
C(9) 0.12(1) 0.094(9) 0.094(9) -0.010(8) -0.033(8) -0.006(7)
C(10) 0.117(10) 0.085(8) 0.101(9) -0.013(7) 0.012(8) -0.018(7)
C(11) 0.17(1) 0.100(9) 0.082(8) -0.064(9) 0.029(8) -0.020(7)
C(12) 0.068(6) 0.060(6) 0.054(6) -0.013(5) 0.016(5) 0.003(5)
C(13) 0.088(8) 0.055(6) 0.063(6) 0.007(5) 0.016(6) 0.005(5)
C(14) 0.074(7) 0.061(6) 0.067(7) 0.016(5) 0.017(5) 0.014(5)
C(15) 0.060(6) 0.071(7) 0.050(6) 0.018(5) 0.012(5) 0.006(5)
C(16) 0.098(9) 0.071(7) 0.090(9) 0.031(7) 0.028(7) 0.020(6)
C(17) 0.11(1) 0.093(10) 0.12(1) 0.048(8) 0.056(9) 0.005(8)
C(18) 0.085(8) 0.108(10) 0.089(8) -0.001(7) 0.054(7) -0.002(7)
C(19) 0.055(6) 0.062(6) 0.071(7) 0.007(5) 0.018(5) 0.001(5)
C(20) 0.085(7) 0.091(8) 0.042(6) -0.017(6) 0.022(5) 0.008(5)
C(21) 0.085(8) 0.100(9) 0.062(7) -0.008(7) 0.031(6) -0.005(6)
C(22) 0.100(8) 0.064(6) 0.048(6) 0.011(6) 0.014(6) 0.002(5)
C(23) 0.14(1) 0.090(9) 0.040(6) 0.002(8) 0.016(7) -0.002(6)
C(24) 0.19(2) 0.085(9) 0.052(8) 0.01(1) -0.010(9) 0.002(7)
C(25) 0.12(1) 0.073(8) 0.064(8) -0.011(7) -0.031(7) 0.011(7)
C(26) 0.084(8) 0.067(7) 0.085(8) 0.003(6) -0.006(6) 0.021(6)
C(27) 0.057(6) 0.048(5) 0.043(5) 0.004(5) 0.008(4) -0.005(4)
C(28) 0.053(5) 0.052(5) 0.046(5) 0.011(4) 0.009(4) 0.007(4)
C(29) 0.051(5) 0.055(6) 0.055(6) -0.004(4) 0.011(5) -0.007(5)
C(30) 0.078(7) 0.051(6) 0.055(6) -0.003(5) 0.013(5) -0.010(5)
C(31) 0.059(6) 0.066(6) 0.060(6) -0.001(5) 0.017(5) -0.011(5)
C(32) 0.054(6) 0.054(6) 0.065(6) 0.000(5) 0.018(5) -0.011(5)
C(33) 0.067(7) 0.103(9) 0.101(9) -0.006(6) 0.030(6) -0.001(7)
C(34) 0.088(8) 0.061(7) 0.063(7) 0.001(6) 0.010(6) -0.016(5)
C(35) 0.31(2) 0.11(1) 0.13(1) 0.08(1) -0.04(1) -0.079(10)
C(36) 0.24(2) 0.19(2) 0.072(9) -0.07(1) 0.07(1) -0.038(10)
C(37) 0.12(1) 0.19(1) 0.12(1) -0.02(1) 0.011(9) -0.08(1)
C(38) 0.060(6) 0.082(7) 0.065(7) -0.007(5) 0.026(5) -0.014(6)
C(39) 0.055(6) 0.071(7) 0.087(8) 0.017(5) 0.015(5) -0.011(6)
C(40) 0.063(7) 0.076(7) 0.102(9) 0.017(6) 0.012(6) 0.007(6)
C(41) 0.068(7) 0.059(6) 0.065(7) 0.009(5) 0.001(5) 0.007(5)
C(42) 0.089(8) 0.055(7) 0.088(8) 0.019(6) 0.011(7) 0.015(6)
C(43) 0.115(10) 0.055(7) 0.083(8) -0.010(7) 0.017(7) 0.020(6)
C(44) 0.073(7) 0.078(7) 0.063(7) -0.028(6) 0.016(5) 0.006(6)
C(45) 0.063(6) 0.058(6) 0.052(6) -0.003(5) 0.003(5) -0.003(5)
C(46) 0.046(6) 0.098(8) 0.081(7) 0.001(5) 0.017(5) -0.011(6)
C(47) 0.053(6) 0.088(8) 0.081(7) -0.011(5) 0.025(5) -0.013(6)
C(48) 0.047(5) 0.072(6) 0.064(6) -0.008(5) 0.015(5) -0.011(5)
C(49) 0.062(7) 0.13(1) 0.103(9) -0.047(7) 0.029(7) -0.039(8)
C(50) 0.075(8) 0.16(1) 0.088(9) -0.054(8) 0.014(7) -0.035(9)
C(51) 0.084(8) 0.119(10) 0.060(7) -0.024(7) 0.017(6) -0.022(6)
C(52) 0.060(6) 0.090(8) 0.059(6) -0.005(5) 0.022(5) -0.010(6)

loop_
_atom_type_symbol
_atom_type_description
_atom_type_scat_dispersion_real
_atom_type_scat_dispersion_imag
_atom_type_scat_source
C C 0.003 0.002
;International Tables for Crystallography
(1992, Vol. C, Tables 4.2.6.8 and 6.1.1.1)
;
H H 0.000 0.000
;International Tables for Crystallography
(1992, Vol. C, Table 6.1.1.2)
;
N N 0.006 0.003
;International Tables for Crystallography
(1992, Vol. C, Tables 4.2.6.8 and 6.1.1.1)
;
O O 0.011 0.006
;International Tables for Crystallography
(1992, Vol. C, Tables 4.2.6.8 and 6.1.1.1)
;
S S 0.125 0.123
;International Tables for Crystallography
(1992, Vol. C, Tables 4.2.6.8 and 6.1.1.1)
;
P P 0.102 0.094
;International Tables for Crystallography
(1992, Vol. C, Tables 4.2.6.8 and 6.1.1.1)
;
F F 0.017 0.010
;International Tables for Crystallography
(1992, Vol. C, Tables 4.2.6.8 and 6.1.1.1)
;
Zn Zn 0.284 1.430
;International Tables for Crystallography
(1992, Vol. C, Tables 4.2.6.8 and 6.1.1.1)
;

loop_
_geom_angle_atom_site_label_1
_geom_angle_atom_site_label_2
_geom_angle_atom_site_label_3
_geom_angle
_geom_angle_site_symmetry_1
_geom_angle_site_symmetry_2
_geom_angle_site_symmetry_3
_geom_angle_publ_flag
O(1) Zn(1) O(2) 73.8(2) . 1_555 1_555 yes
O(1) Zn(1) N(1) 92.2(2) . 1_555 1_555 yes
O(1) Zn(1) N(2) 96.4(2) . 1_555 1_555 yes
O(1) Zn(1) N(3) 162.0(3) . 1_555 1_555 yes
O(2) Zn(1) N(1) 120.9(2) . 1_555 1_555 yes
O(2) Zn(1) N(2) 139.7(3) . 1_555 1_555 yes
O(2) Zn(1) N(3) 89.3(2) . 1_555 1_555 yes
N(1) Zn(1) N(2) 98.0(3) . 1_555 1_555 yes
N(1) Zn(1) N(3) 91.2(3) . 1_555 1_555 yes
N(2) Zn(1) N(3) 100.6(3) . 1_555 1_555 yes
O(1) Zn(2) O(2) 73.1(2) . 1_555 1_555 yes
O(1) Zn(2) N(4) 150.3(2) . 1_555 1_555 yes
O(1) Zn(2) N(5) 110.3(3) . 1_555 1_555 yes
O(1) Zn(2) N(6) 90.6(2) . 1_555 1_555 yes
O(2) Zn(2) N(4) 90.5(2) . 1_555 1_555 yes
O(2) Zn(2) N(5) 104.7(2) . 1_555 1_555 yes
O(2) Zn(2) N(6) 150.6(3) . 1_555 1_555 yes
N(4) Zn(2) N(5) 97.6(3) . 1_555 1_555 yes
N(4) Zn(2) N(6) 92.5(3) . 1_555 1_555 yes
N(5) Zn(2) N(6) 103.9(3) . 1_555 1_555 yes
C(2) S(1) C(7) 103.7(5) . 1_555 1_555 yes
C(28) S(2) C(33) 104.5(4) . 1_555 1_555 yes
F(1) P(1) F(2) 95.5(7) . 1_555 1_555 yes
F(1) P(1) F(3) 86.5(8) . 1_555 1_555 yes
F(1) P(1) F(4) 88.2(7) . 1_555 1_555 yes
F(1) P(1) F(5) 84.1(6) . 1_555 1_555 yes
F(1) P(1) F(6) 173.0(8) . 1_555 1_555 yes
F(2) P(1) F(3) 91.0(7) . 1_555 1_555 yes
F(2) P(1) F(4) 174.8(8) . 1_555 1_555 yes
F(2) P(1) F(5) 83.9(5) . 1_555 1_555 yes
F(2) P(1) F(6) 88.9(7) . 1_555 1_555 yes
F(3) P(1) F(4) 93.0(8) . 1_555 1_555 yes
F(3) P(1) F(5) 168.7(9) . 1_555 1_555 yes
F(3) P(1) F(6) 99.0(9) . 1_555 1_555 yes
F(4) P(1) F(5) 92.8(7) . 1_555 1_555 yes
F(4) P(1) F(6) 87.2(6) . 1_555 1_555 yes
F(5) P(1) F(6) 90.9(7) . 1_555 1_555 yes
F(7) P(2) F(8) 91.6(4) . 1_555 1_555 yes
F(7) P(2) F(9) 89.6(5) . 1_555 1_555 yes
F(7) P(2) F(10) 89.4(5) . 1_555 1_555 yes
F(7) P(2) F(11) 90.7(5) . 1_555 1_555 yes
F(7) P(2) F(12) 179.6(4) . 1_555 1_555 yes
F(8) P(2) F(9) 89.8(6) . 1_555 1_555 yes
F(8) P(2) F(10) 177.9(6) . 1_555 1_555 yes
F(8) P(2) F(11) 90.4(5) . 1_555 1_555 yes
F(8) P(2) F(12) 88.7(4) . 1_555 1_555 yes
F(9) P(2) F(10) 88.4(5) . 1_555 1_555 yes
F(9) P(2) F(11) 179.7(5) . 1_555 1_555 yes
F(9) P(2) F(12) 90.3(5) . 1_555 1_555 yes
F(10) P(2) F(11) 91.4(5) . 1_555 1_555 yes
F(10) P(2) F(12) 90.2(5) . 1_555 1_555 yes
F(11) P(2) F(12) 89.5(4) . 1_555 1_555 yes
Zn(1) O(1) Zn(2) 101.6(2) . 1_555 1_555 yes
Zn(1) O(1) C(1) 117.1(5) . 1_555 1_555 yes
Zn(2) O(1) C(1) 126.8(5) . 1_555 1_555 yes
Zn(1) O(2) Zn(2) 108.2(2) . 1_555 1_555 yes
Zn(1) O(2) C(27) 130.6(5) . 1_555 1_555 yes
Zn(2) O(2) C(27) 121.2(5) . 1_555 1_555 yes
Zn(1) N(1) C(12) 109.1(5) . 1_555 1_555 yes
Zn(1) N(1) C(13) 111.4(5) . 1_555 1_555 yes
Zn(1) N(1) C(20) 109.7(5) . 1_555 1_555 yes
C(12) N(1) C(13) 109.0(7) . 1_555 1_555 yes
C(12) N(1) C(20) 108.7(7) . 1_555 1_555 yes
C(13) N(1) C(20) 108.8(7) . 1_555 1_555 yes
Zn(1) N(2) C(15) 121.0(6) . 1_555 1_555 yes
Zn(1) N(2) C(19) 120.5(6) . 1_555 1_555 yes
C(15) N(2) C(19) 118.3(8) . 1_555 1_555 yes
Zn(1) N(3) C(22) 116.8(6) . 1_555 1_555 yes
Zn(1) N(3) C(26) 122.1(7) . 1_555 1_555 yes
C(22) N(3) C(26) 119.2(9) . 1_555 1_555 yes
Zn(2) N(4) C(38) 111.4(5) . 1_555 1_555 yes
Zn(2) N(4) C(39) 109.2(5) . 1_555 1_555 yes
Zn(2) N(4) C(46) 112.2(5) . 1_555 1_555 yes
C(38) N(4) C(39) 108.7(7) . 1_555 1_555 yes
C(38) N(4) C(46) 107.0(7) . 1_555 1_555 yes
C(39) N(4) C(46) 108.2(7) . 1_555 1_555 yes
Zn(2) N(5) C(41) 123.2(7) . 1_555 1_555 yes
Zn(2) N(5) C(45) 118.5(6) . 1_555 1_555 yes
C(41) N(5) C(45) 118.3(8) . 1_555 1_555 yes
Zn(2) N(6) C(48) 121.7(6) . 1_555 1_555 yes
Zn(2) N(6) C(52) 117.8(6) . 1_555 1_555 yes
C(48) N(6) C(52) 119.9(8) . 1_555 1_555 yes
O(1) C(1) C(2) 120.1(8) . 1_555 1_555 yes
O(1) C(1) C(6) 121.3(8) . 1_555 1_555 yes
C(2) C(1) C(6) 118.6(8) . 1_555 1_555 yes
S(1) C(2) C(1) 114.8(7) . 1_555 1_555 yes
S(1) C(2) C(3) 125.5(7) . 1_555 1_555 yes
C(1) C(2) C(3) 119.7(8) . 1_555 1_555 yes
C(2) C(3) C(4) 122.6(8) . 1_555 1_555 yes
C(2) C(3) H(3) 118.1 . 1_555 1_555 no
C(4) C(3) H(3) 119.4 . 1_555 1_555 no
C(3) C(4) C(5) 117.2(8) . 1_555 1_555 yes
C(3) C(4) C(8) 120.3(8) . 1_555 1_555 yes
C(5) C(4) C(8) 122.4(8) . 1_555 1_555 yes
C(4) C(5) C(6) 121.7(7) . 1_555 1_555 yes
C(4) C(5) H(5) 120.9 . 1_555 1_555 no
C(6) C(5) H(5) 117.4 . 1_555 1_555 no
C(1) C(6) C(5) 120.1(8) . 1_555 1_555 yes
C(1) C(6) C(12) 120.3(8) . 1_555 1_555 yes
C(5) C(6) C(12) 119.6(7) . 1_555 1_555 yes
S(1) C(7) H(11') 108.6 . 1_555 1_555 no
S(1) C(7) H(11") 109.2 . 1_555 1_555 no
S(1) C(7) H(11) 109.5 . 1_555 1_555 no
H(11') C(7) H(11") 109.3 . 1_555 1_555 no
H(11') C(7) H(11) 109.6 . 1_555 1_555 no
H(11") C(7) H(11) 110.5 . 1_555 1_555 no
C(4) C(8) C(9) 110.4(8) . 1_555 1_555 yes
C(4) C(8) C(10) 109.8(8) . 1_555 1_555 yes
C(4) C(8) C(11) 112.5(8) . 1_555 1_555 yes
C(9) C(8) C(10) 108.0(9) . 1_555 1_555 yes
C(9) C(8) C(11) 110.0(9) . 1_555 1_555 yes
C(10) C(8) C(11) 105.9(9) . 1_555 1_555 yes
C(8) C(9) H(8") 110.9 . 1_555 1_555 no
C(8) C(9) H(8') 110.1 . 1_555 1_555 no
C(8) C(9) H(8) 109.0 . 1_555 1_555 no
H(8") C(9) H(8') 109.5 . 1_555 1_555 no
H(8") C(9) H(8) 108.6 . 1_555 1_555 no
H(8') C(9) H(8) 108.6 . 1_555 1_555 no
C(8) C(10) H(10') 108.9 . 1_555 1_555 no
C(8) C(10) H(10") 111.3 . 1_555 1_555 no
C(8) C(10) H(10) 108.6 . 1_555 1_555 no
H(10') C(10) H(10") 111.5 . 1_555 1_555 no
H(10') C(10) H(10) 106.4 . 1_555 1_555 no
H(10") C(10) H(10) 110.0 . 1_555 1_555 no
C(8) C(11) H(9") 108.9 . 1_555 1_555 no
C(8) C(11) H(9') 106.9 . 1_555 1_555 no
C(8) C(11) H(9) 108.3 . 1_555 1_555 no
H(9") C(11) H(9') 111.6 . 1_555 1_555 no
H(9") C(11) H(9) 112.1 . 1_555 1_555 no
H(9') C(11) H(9) 108.9 . 1_555 1_555 no
N(1) C(12) C(6) 112.4(7) . 1_555 1_555 yes
N(1) C(12) H(12') 108.0 . 1_555 1_555 no
N(1) C(12) H(12) 108.0 . 1_555 1_555 no
C(6) C(12) H(12') 109.5 . 1_555 1_555 no
C(6) C(12) H(12) 108.7 . 1_555 1_555 no
H(12') C(12) H(12) 110.1 . 1_555 1_555 no
N(1) C(13) C(14) 113.3(7) . 1_555 1_555 yes
N(1) C(13) H(13) 107.5 . 1_555 1_555 no
N(1) C(13) H(13') 107.6 . 1_555 1_555 no
C(14) C(13) H(13) 109.6 . 1_555 1_555 no
C(14) C(13) H(13') 108.9 . 1_555 1_555 no
H(13) C(13) H(13') 109.8 . 1_555 1_555 no
C(13) C(14) C(15) 114.8(7) . 1_555 1_555 yes
C(13) C(14) H(14) 109.4 . 1_555 1_555 no
C(13) C(14) H(14') 106.8 . 1_555 1_555 no
C(15) C(14) H(14) 109.2 . 1_555 1_555 no
C(15) C(14) H(14') 107.7 . 1_555 1_555 no
H(14) C(14) H(14') 108.9 . 1_555 1_555 no
N(2) C(15) C(14) 118.4(8) . 1_555 1_555 yes
N(2) C(15) C(16) 120.8(9) . 1_555 1_555 yes
C(14) C(15) C(16) 120.8(9) . 1_555 1_555 yes
C(15) C(16) C(17) 120.3(10) . 1_555 1_555 yes
C(15) C(16) H(16) 120.8 . 1_555 1_555 no
C(17) C(16) H(16) 119.0 . 1_555 1_555 no
C(16) C(17) C(18) 119(1) . 1_555 1_555 yes
C(16) C(17) H(17) 121.0 . 1_555 1_555 no
C(18) C(17) H(17) 119.7 . 1_555 1_555 no
C(17) C(18) C(19) 118.4(10) . 1_555 1_555 yes
C(17) C(18) H(18) 119.7 . 1_555 1_555 no
C(19) C(18) H(18) 121.8 . 1_555 1_555 no
N(2) C(19) C(18) 123.1(9) . 1_555 1_555 yes
N(2) C(19) H(19) 118.7 . 1_555 1_555 no
C(18) C(19) H(19) 118.2 . 1_555 1_555 no
N(1) C(20) C(21) 114.3(8) . 1_555 1_555 yes
N(1) C(20) H(20) 108.8 . 1_555 1_555 no
N(1) C(20) H(20') 107.2 . 1_555 1_555 no
C(21) C(20) H(20) 109.3 . 1_555 1_555 no
C(21) C(20) H(20') 108.5 . 1_555 1_555 no
H(20) C(20) H(20') 108.6 . 1_555 1_555 no
C(20) C(21) C(22) 111.1(9) . 1_555 1_555 yes
C(20) C(21) H(21) 109.3 . 1_555 1_555 no
C(20) C(21) H(21') 107.8 . 1_555 1_555 no
C(22) C(21) H(21) 110.0 . 1_555 1_555 no
C(22) C(21) H(21') 108.8 . 1_555 1_555 no
H(21) C(21) H(21') 109.8 . 1_555 1_555 no
N(3) C(22) C(21) 116.8(9) . 1_555 1_555 yes
N(3) C(22) C(23) 120(1) . 1_555 1_555 yes
C(21) C(22) C(23) 122(1) . 1_555 1_555 yes
C(22) C(23) C(24) 120(1) . 1_555 1_555 yes
C(22) C(23) H(23) 120.4 . 1_555 1_555 no
C(24) C(23) H(23) 119.3 . 1_555 1_555 no
C(23) C(24) C(25) 118(1) . 1_555 1_555 yes
C(23) C(24) H(24) 118.1 . 1_555 1_555 no
C(25) C(24) H(24) 123.2 . 1_555 1_555 no
C(24) C(25) C(26) 119(1) . 1_555 1_555 yes
C(24) C(25) H(25) 112.3 . 1_555 1_555 no
C(26) C(25) H(25) 128.1 . 1_555 1_555 no
N(3) C(26) C(25) 121(1) . 1_555 1_555 yes
N(3) C(26) H(26) 118.9 . 1_555 1_555 no
C(25) C(26) H(26) 119.2 . 1_555 1_555 no
O(2) C(27) C(28) 119.3(8) . 1_555 1_555 yes
O(2) C(27) C(32) 120.0(8) . 1_555 1_555 yes
C(28) C(27) C(32) 120.7(8) . 1_555 1_555 yes
S(2) C(28) C(27) 114.6(6) . 1_555 1_555 yes
S(2) C(28) C(29) 125.6(7) . 1_555 1_555 yes
C(27) C(28) C(29) 119.8(8) . 1_555 1_555 yes
C(28) C(29) C(30) 120.3(8) . 1_555 1_555 yes
C(28) C(29) H(29) 119.1 . 1_555 1_555 no
C(30) C(29) H(29) 120.6 . 1_555 1_555 no
C(29) C(30) C(31) 118.2(8) . 1_555 1_555 yes
C(29) C(30) C(34) 121.8(9) . 1_555 1_555 yes
C(31) C(30) C(34) 120.0(9) . 1_555 1_555 yes
C(30) C(31) C(32) 121.9(8) . 1_555 1_555 yes
C(30) C(31) H(31) 117.7 . 1_555 1_555 no
C(32) C(31) H(31) 120.3 . 1_555 1_555 no
C(27) C(32) C(31) 118.3(8) . 1_555 1_555 yes
C(27) C(32) C(38) 121.3(8) . 1_555 1_555 yes
C(31) C(32) C(38) 120.3(8) . 1_555 1_555 yes
S(2) C(33) H(37') 109.1 . 1_555 1_555 no
S(2) C(33) H(37") 109.3 . 1_555 1_555 no
S(2) C(33) H(37) 107.8 . 1_555 1_555 no
H(37') C(33) H(37") 111.6 . 1_555 1_555 no
H(37') C(33) H(37) 109.2 . 1_555 1_555 no
H(37") C(33) H(37) 109.8 . 1_555 1_555 no
C(30) C(34) C(35) 110.7(9) . 1_555 1_555 yes
C(30) C(34) C(36) 109.9(9) . 1_555 1_555 yes
C(30) C(34) C(37) 112.2(9) . 1_555 1_555 yes
C(35) C(34) C(36) 109(1) . 1_555 1_555 yes
C(35) C(34) C(37) 108(1) . 1_555 1_555 yes
C(36) C(34) C(37) 106(1) . 1_555 1_555 yes
C(34) C(35) H(36') 109.6 . 1_555 1_555 no
C(34) C(35) H(36) 109.2 . 1_555 1_555 no
C(34) C(35) H(36") 112.7 . 1_555 1_555 no
H(36') C(35) H(36) 105.0 . 1_555 1_555 no
H(36') C(35) H(36") 110.9 . 1_555 1_555 no
H(36) C(35) H(36") 109.1 . 1_555 1_555 no
C(34) C(36) H(34) 106.6 . 1_555 1_555 no
C(34) C(36) H(34") 108.6 . 1_555 1_555 no
C(34) C(36) H(34') 107.7 . 1_555 1_555 no
H(34) C(36) H(34") 111.1 . 1_555 1_555 no
H(34) C(36) H(34') 109.6 . 1_555 1_555 no
H(34") C(36) H(34') 112.9 . 1_555 1_555 no
C(34) C(37) H(35") 109.9 . 1_555 1_555 no
C(34) C(37) H(35') 108.7 . 1_555 1_555 no
C(34) C(37) H(35) 107.8 . 1_555 1_555 no
H(35") C(37) H(35') 111.2 . 1_555 1_555 no
H(35") C(37) H(35) 109.8 . 1_555 1_555 no
H(35') C(37) H(35) 109.4 . 1_555 1_555 no
N(4) C(38) C(32) 113.8(7) . 1_555 1_555 yes
N(4) C(38) H(38) 110.6 . 1_555 1_555 no
N(4) C(38) H(38') 110.6 . 1_555 1_555 no
C(32) C(38) H(38) 107.1 . 1_555 1_555 no
C(32) C(38) H(38') 106.6 . 1_555 1_555 no
H(38) C(38) H(38') 107.9 . 1_555 1_555 no
N(4) C(39) C(40) 113.9(8) . 1_555 1_555 yes
N(4) C(39) H(39) 108.7 . 1_555 1_555 no
N(4) C(39) H(39') 108.3 . 1_555 1_555 no
C(40) C(39) H(39) 107.4 . 1_555 1_555 no
C(40) C(39) H(39') 107.2 . 1_555 1_555 no
H(39) C(39) H(39') 111.2 . 1_555 1_555 no
C(39) C(40) C(41) 116.0(8) . 1_555 1_555 yes
C(39) C(40) H(40') 106.6 . 1_555 1_555 no
C(39) C(40) H(40) 108.2 . 1_555 1_555 no
C(41) C(40) H(40') 108.6 . 1_555 1_555 no
C(41) C(40) H(40) 108.3 . 1_555 1_555 no
H(40') C(40) H(40) 109.1 . 1_555 1_555 no
N(5) C(41) C(40) 117.7(9) . 1_555 1_555 yes
N(5) C(41) C(42) 121.3(9) . 1_555 1_555 yes
C(40) C(41) C(42) 121.0(10) . 1_555 1_555 yes
C(41) C(42) C(43) 120.4(9) . 1_555 1_555 yes
C(41) C(42) H(42) 122.5 . 1_555 1_555 no
C(43) C(42) H(42) 117.0 . 1_555 1_555 no
C(42) C(43) C(44) 120.1(9) . 1_555 1_555 yes
C(42) C(43) H(43) 119.7 . 1_555 1_555 no
C(44) C(43) H(43) 120.1 . 1_555 1_555 no
C(43) C(44) C(45) 117.2(9) . 1_555 1_555 yes
C(43) C(44) H(44) 122.8 . 1_555 1_555 no
C(45) C(44) H(44) 120.0 . 1_555 1_555 no
N(5) C(45) C(44) 122.7(9) . 1_555 1_555 yes
N(5) C(45) H(45) 117.7 . 1_555 1_555 no
C(44) C(45) H(45) 119.6 . 1_555 1_555 no
N(4) C(46) C(47) 112.7(7) . 1_555 1_555 yes
N(4) C(46) H(46) 108.9 . 1_555 1_555 no
N(4) C(46) H(46') 109.3 . 1_555 1_555 no
C(47) C(46) H(46) 107.9 . 1_555 1_555 no
C(47) C(46) H(46') 108.4 . 1_555 1_555 no
H(46) C(46) H(46') 109.5 . 1_555 1_555 no
C(46) C(47) C(48) 113.9(8) . 1_555 1_555 yes
C(46) C(47) H(47) 108.2 . 1_555 1_555 no
C(46) C(47) H(47') 109.7 . 1_555 1_555 no
C(48) C(47) H(47) 106.8 . 1_555 1_555 no
C(48) C(47) H(47') 109.3 . 1_555 1_555 no
H(47) C(47) H(47') 108.7 . 1_555 1_555 no
N(6) C(48) C(47) 117.1(8) . 1_555 1_555 yes
N(6) C(48) C(49) 119.5(9) . 1_555 1_555 yes
C(47) C(48) C(49) 123.3(9) . 1_555 1_555 yes
C(48) C(49) C(50) 120.2(10) . 1_555 1_555 yes
C(48) C(49) H(49) 122.5 . 1_555 1_555 no
C(50) C(49) H(49) 117.2 . 1_555 1_555 no
C(49) C(50) C(51) 120.1(10) . 1_555 1_555 yes
C(49) C(50) H(50) 120.9 . 1_555 1_555 no
C(51) C(50) H(50) 118.8 . 1_555 1_555 no
C(50) C(51) C(52) 117.0(9) . 1_555 1_555 yes
C(50) C(51) H(51) 122.0 . 1_555 1_555 no
C(52) C(51) H(51) 121.0 . 1_555 1_555 no
N(6) C(52) C(51) 123.2(9) . 1_555 1_555 yes
N(6) C(52) H(52) 118.2 . 1_555 1_555 no
C(51) C(52) H(52) 118.6 . 1_555 1_555 no

loop_
_geom_bond_atom_site_label_1
_geom_bond_atom_site_label_2
_geom_bond_distance
_geom_bond_site_symmetry_1
_geom_bond_site_symmetry_2
_geom_bond_publ_flag
Zn(1) O(1) 2.043(5) . . yes
Zn(1) O(2) 2.059(5) . . yes
Zn(1) N(1) 2.154(7) . . yes
Zn(1) N(2) 2.041(7) . . yes
Zn(1) N(3) 2.102(7) . . yes
Zn(2) O(1) 2.162(5) . . yes
Zn(2) O(2) 1.966(5) . . yes
Zn(2) N(4) 2.192(7) . . yes
Zn(2) N(5) 2.027(7) . . yes
Zn(2) N(6) 2.034(6) . . yes
S(1) C(2) 1.766(8) . . yes
S(1) C(7) 1.77(1) . . yes
S(2) C(28) 1.764(8) . . yes
S(2) C(33) 1.794(10) . . yes
P(1) F(1) 1.51(1) . . yes
P(1) F(2) 1.56(1) . . yes
P(1) F(3) 1.45(1) . . yes
P(1) F(4) 1.498(10) . . yes
P(1) F(5) 1.524(9) . . yes
P(1) F(6) 1.467(9) . . yes
P(2) F(7) 1.547(7) . . yes
P(2) F(8) 1.545(8) . . yes
P(2) F(9) 1.564(8) . . yes
P(2) F(10) 1.520(7) . . yes
P(2) F(11) 1.547(8) . . yes
P(2) F(12) 1.582(7) . . yes
O(1) C(1) 1.359(9) . . yes
O(2) C(27) 1.365(9) . . yes
N(1) C(12) 1.481(10) . . yes
N(1) C(13) 1.48(1) . . yes
N(1) C(20) 1.500(10) . . yes
N(2) C(15) 1.35(1) . . yes
N(2) C(19) 1.32(1) . . yes
N(3) C(22) 1.33(1) . . yes
N(3) C(26) 1.34(1) . . yes
N(4) C(38) 1.49(1) . . yes
N(4) C(39) 1.49(1) . . yes
N(4) C(46) 1.50(1) . . yes
N(5) C(41) 1.35(1) . . yes
N(5) C(45) 1.35(1) . . yes
N(6) C(48) 1.343(10) . . yes
N(6) C(52) 1.323(10) . . yes
C(1) C(2) 1.40(1) . . yes
C(1) C(6) 1.39(1) . . yes
C(2) C(3) 1.38(1) . . yes
C(3) C(4) 1.39(1) . . yes
C(3) H(3) 0.943 . . no
C(4) C(5) 1.37(1) . . yes
C(4) C(8) 1.52(1) . . yes
C(5) C(6) 1.40(1) . . yes
C(5) H(5) 0.951 . . no
C(6) C(12) 1.50(1) . . yes
C(7) H(11') 0.956 . . no
C(7) H(11") 0.946 . . no
C(7) H(11) 0.942 . . no
C(8) C(9) 1.51(1) . . yes
C(8) C(10) 1.54(1) . . yes
C(8) C(11) 1.49(1) . . yes
C(9) H(8") 0.950 . . no
C(9) H(8') 0.950 . . no
C(9) H(8) 0.961 . . no
C(10) H(10') 0.960 . . no
C(10) H(10") 0.917 . . no
C(10) H(10) 0.977 . . no
C(11) H(9") 0.919 . . no
C(11) H(9') 0.957 . . no
C(11) H(9) 0.951 . . no
C(12) H(12') 0.947 . . no
C(12) H(12) 0.945 . . no
C(13) C(14) 1.52(1) . . yes
C(13) H(13) 0.944 . . no
C(13) H(13') 0.952 . . no
C(14) C(15) 1.49(1) . . yes
C(14) H(14) 0.935 . . no
C(14) H(14') 0.972 . . no
C(15) C(16) 1.37(1) . . yes
C(16) C(17) 1.35(1) . . yes
C(16) H(16) 0.950 . . no
C(17) C(18) 1.37(1) . . yes
C(17) H(17) 0.940 . . no
C(18) C(19) 1.36(1) . . yes
C(18) H(18) 0.966 . . no
C(19) H(19) 0.967 . . no
C(20) C(21) 1.51(1) . . yes
C(20) H(20) 0.949 . . no
C(20) H(20') 0.961 . . no
C(21) C(22) 1.49(1) . . yes
C(21) H(21) 0.933 . . no
C(21) H(21') 0.963 . . no
C(22) C(23) 1.38(1) . . yes
C(23) C(24) 1.37(2) . . yes
C(23) H(23) 0.954 . . no
C(24) C(25) 1.35(2) . . yes
C(24) H(24) 0.914 . . no
C(25) C(26) 1.37(1) . . yes
C(25) H(25) 0.928 . . no
C(26) H(26) 0.965 . . no
C(27) C(28) 1.38(1) . . yes
C(27) C(32) 1.38(1) . . yes
C(28) C(29) 1.39(1) . . yes
C(29) C(30) 1.39(1) . . yes
C(29) H(29) 0.942 . . no
C(30) C(31) 1.39(1) . . yes
C(30) C(34) 1.53(1) . . yes
C(31) C(32) 1.39(1) . . yes
C(31) H(31) 0.971 . . no
C(32) C(38) 1.51(1) . . yes
C(33) H(37') 0.942 . . no
C(33) H(37") 0.934 . . no
C(33) H(37) 0.962 . . no
C(34) C(35) 1.48(2) . . yes
C(34) C(36) 1.52(1) . . yes
C(34) C(37) 1.52(1) . . yes
C(35) H(36') 0.967 . . no
C(35) H(36) 0.988 . . no
C(35) H(36") 0.916 . . no
C(36) H(34) 0.959 . . no
C(36) H(34") 0.922 . . no
C(36) H(34') 0.939 . . no
C(37) H(35") 0.938 . . no
C(37) H(35') 0.942 . . no
C(37) H(35) 0.958 . . no
C(38) H(38) 0.962 . . no
C(38) H(38') 0.957 . . no
C(39) C(40) 1.52(1) . . yes
C(39) H(39) 0.935 . . no
C(39) H(39') 0.945 . . no
C(40) C(41) 1.49(1) . . yes
C(40) H(40') 0.960 . . no
C(40) H(40) 0.944 . . no
C(41) C(42) 1.35(1) . . yes
C(42) C(43) 1.37(1) . . yes
C(42) H(42) 0.932 . . no
C(43) C(44) 1.36(1) . . yes
C(43) H(43) 0.942 . . no
C(44) C(45) 1.39(1) . . yes
C(44) H(44) 0.967 . . no
C(45) H(45) 0.951 . . no
C(46) C(47) 1.50(1) . . yes
C(46) H(46) 0.953 . . no
C(46) H(46') 0.947 . . no
C(47) C(48) 1.48(1) . . yes
C(47) H(47) 0.969 . . no
C(47) H(47') 0.940 . . no
C(48) C(49) 1.38(1) . . yes
C(49) C(50) 1.36(1) . . yes
C(49) H(49) 0.930 . . no
C(50) C(51) 1.38(1) . . yes
C(50) H(50) 0.958 . . no
C(51) C(52) 1.37(1) . . yes
C(51) H(51) 0.941 . . no
C(52) H(52) 0.950 . . no

loop_
_geom_torsion_atom_site_label_1
_geom_torsion_atom_site_label_2
_geom_torsion_atom_site_label_3
_geom_torsion_atom_site_label_4
_geom_torsion
_geom_torsion_site_symmetry_1
_geom_torsion_site_symmetry_2
_geom_torsion_site_symmetry_3
_geom_torsion_site_symmetry_4
_geom_torsion_publ_flag
Zn(1) O(1) Zn(2) O(2) 13.7(2) 1_555 1_555 1_555 1_555 yes
Zn(1) O(1) Zn(2) N(4) -45.4(5) 1_555 1_555 1_555 1_555 yes
Zn(1) O(1) Zn(2) N(5) 113.5(3) 1_555 1_555 1_555 1_555 yes
Zn(1) O(1) Zn(2) N(6) -141.4(3) 1_555 1_555 1_555 1_555 yes
Zn(1) O(1) C(1) C(2) -127.2(7) 1_555 1_555 1_555 1_555 yes
Zn(1) O(1) C(1) C(6) 52.5(9) 1_555 1_555 1_555 1_555 yes
Zn(1) O(2) Zn(2) O(1) -14.1(2) 1_555 1_555 1_555 1_555 yes
Zn(1) O(2) Zn(2) N(4) 140.8(3) 1_555 1_555 1_555 1_555 yes
Zn(1) O(2) Zn(2) N(5) -121.2(3) 1_555 1_555 1_555 1_555 yes
Zn(1) O(2) Zn(2) N(6) 44.8(6) 1_555 1_555 1_555 1_555 yes
Zn(1) O(2) C(27) C(28) 59.0(10) 1_555 1_555 1_555 1_555 yes
Zn(1) O(2) C(27) C(32) -123.0(7) 1_555 1_555 1_555 1_555 yes
Zn(1) N(1) C(12) C(6) 63.4(8) 1_555 1_555 1_555 1_555 yes
Zn(1) N(1) C(13) C(14) 39.8(9) 1_555 1_555 1_555 1_555 yes
Zn(1) N(1) C(20) C(21) 30.6(9) 1_555 1_555 1_555 1_555 yes
Zn(1) N(2) C(15) C(14) -2(1) 1_555 1_555 1_555 1_555 yes
Zn(1) N(2) C(15) C(16) 175.2(7) 1_555 1_555 1_555 1_555 yes
Zn(1) N(2) C(19) C(18) -175.6(8) 1_555 1_555 1_555 1_555 yes
Zn(1) N(3) C(22) C(21) 20(1) 1_555 1_555 1_555 1_555 yes
Zn(1) N(3) C(22) C(23) -161.0(7) 1_555 1_555 1_555 1_555 yes
Zn(1) N(3) C(26) C(25) 161.7(8) 1_555 1_555 1_555 1_555 yes
Zn(2) O(1) Zn(1) O(2) -13.0(2) 1_555 1_555 1_555 1_555 yes
Zn(2) O(1) Zn(1) N(1) 108.6(3) 1_555 1_555 1_555 1_555 yes
Zn(2) O(1) Zn(1) N(2) -153.1(3) 1_555 1_555 1_555 1_555 yes
Zn(2) O(1) Zn(1) N(3) 8.0(9) 1_555 1_555 1_555 1_555 yes
Zn(2) O(1) C(1) C(2) 101.1(8) 1_555 1_555 1_555 1_555 yes
Zn(2) O(1) C(1) C(6) -79.3(9) 1_555 1_555 1_555 1_555 yes
Zn(2) O(2) Zn(1) O(1) 14.8(2) 1_555 1_555 1_555 1_555 yes
Zn(2) O(2) Zn(1) N(1) -67.8(3) 1_555 1_555 1_555 1_555 yes
Zn(2) O(2) Zn(1) N(2) 95.4(4) 1_555 1_555 1_555 1_555 yes
Zn(2) O(2) Zn(1) N(3) -158.8(3) 1_555 1_555 1_555 1_555 yes
Zn(2) O(2) C(27) C(28) -123.4(7) 1_555 1_555 1_555 1_555 yes
Zn(2) O(2) C(27) C(32) 54.7(10) 1_555 1_555 1_555 1_555 yes
Zn(2) N(4) C(38) C(32) 56.4(8) 1_555 1_555 1_555 1_555 yes
Zn(2) N(4) C(39) C(40) 44.3(9) 1_555 1_555 1_555 1_555 yes
Zn(2) N(4) C(46) C(47) 33.3(10) 1_555 1_555 1_555 1_555 yes
Zn(2) N(5) C(41) C(40) 2(1) 1_555 1_555 1_555 1_555 yes
Zn(2) N(5) C(41) C(42) -178.1(7) 1_555 1_555 1_555 1_555 yes
Zn(2) N(5) C(45) C(44) 177.6(6) 1_555 1_555 1_555 1_555 yes
Zn(2) N(6) C(48) C(47) 12(1) 1_555 1_555 1_555 1_555 yes
Zn(2) N(6) C(48) C(49) -169.6(8) 1_555 1_555 1_555 1_555 yes
Zn(2) N(6) C(52) C(51) 171.7(8) 1_555 1_555 1_555 1_555 yes
S(1) C(2) C(1) O(1) 3(1) 1_555 1_555 1_555 1_555 yes
S(1) C(2) C(1) C(6) -175.8(6) 1_555 1_555 1_555 1_555 yes
S(1) C(2) C(3) C(4) 178.6(7) 1_555 1_555 1_555 1_555 yes
S(2) C(28) C(27) O(2) 10.1(10) 1_555 1_555 1_555 1_555 yes
S(2) C(28) C(27) C(32) -168.0(7) 1_555 1_555 1_555 1_555 yes
S(2) C(28) C(29) C(30) 174.5(7) 1_555 1_555 1_555 1_555 yes
O(1) Zn(1) O(2) C(27) -167.3(7) 1_555 1_555 1_555 1_555 yes
O(1) Zn(1) N(1) C(12) -20.0(5) 1_555 1_555 1_555 1_555 yes
O(1) Zn(1) N(1) C(13) 100.5(5) 1_555 1_555 1_555 1_555 yes
O(1) Zn(1) N(1) C(20) -139.0(6) 1_555 1_555 1_555 1_555 yes
O(1) Zn(1) N(2) C(15) -117.1(6) 1_555 1_555 1_555 1_555 yes
O(1) Zn(1) N(2) C(19) 58.4(7) 1_555 1_555 1_555 1_555 yes
O(1) Zn(1) N(3) C(22) 47(1) 1_555 1_555 1_555 1_555 yes
O(1) Zn(1) N(3) C(26) -116(1) 1_555 1_555 1_555 1_555 yes
O(1) Zn(2) O(2) C(27) 167.9(6) 1_555 1_555 1_555 1_555 yes
O(1) Zn(2) N(4) C(38) 39.6(8) 1_555 1_555 1_555 1_555 yes
O(1) Zn(2) N(4) C(39) 159.7(5) 1_555 1_555 1_555 1_555 yes
O(1) Zn(2) N(4) C(46) -80.4(7) 1_555 1_555 1_555 1_555 yes
O(1) Zn(2) N(5) C(41) 166.1(6) 1_555 1_555 1_555 1_555 yes
O(1) Zn(2) N(5) C(45) -13.3(7) 1_555 1_555 1_555 1_555 yes
O(1) Zn(2) N(6) C(48) 109.6(7) 1_555 1_555 1_555 1_555 yes
O(1) Zn(2) N(6) C(52) -62.0(7) 1_555 1_555 1_555 1_555 yes
O(1) C(1) C(2) C(3) -176.2(7) 1_555 1_555 1_555 1_555 yes
O(1) C(1) C(6) C(5) 176.3(7) 1_555 1_555 1_555 1_555 yes
O(1) C(1) C(6) C(12) -6(1) 1_555 1_555 1_555 1_555 yes
O(2) Zn(1) O(1) C(1) -155.5(6) 1_555 1_555 1_555 1_555 yes
O(2) Zn(1) N(1) C(12) 52.4(6) 1_555 1_555 1_555 1_555 yes
O(2) Zn(1) N(1) C(13) 172.9(5) 1_555 1_555 1_555 1_555 yes
O(2) Zn(1) N(1) C(20) -66.6(6) 1_555 1_555 1_555 1_555 yes
O(2) Zn(1) N(2) C(15) 170.4(5) 1_555 1_555 1_555 1_555 yes
O(2) Zn(1) N(2) C(19) -14.0(9) 1_555 1_555 1_555 1_555 yes
O(2) Zn(1) N(3) C(22) 68.1(7) 1_555 1_555 1_555 1_555 yes
O(2) Zn(1) N(3) C(26) -95.8(7) 1_555 1_555 1_555 1_555 yes
O(2) Zn(2) O(1) C(1) 151.1(6) 1_555 1_555 1_555 1_555 yes
O(2) Zn(2) N(4) C(38) -15.6(6) 1_555 1_555 1_555 1_555 yes
O(2) Zn(2) N(4) C(39) 104.5(5) 1_555 1_555 1_555 1_555 yes
O(2) Zn(2) N(4) C(46) -135.6(6) 1_555 1_555 1_555 1_555 yes
O(2) Zn(2) N(5) C(41) -116.8(7) 1_555 1_555 1_555 1_555 yes
O(2) Zn(2) N(5) C(45) 63.8(7) 1_555 1_555 1_555 1_555 yes
O(2) Zn(2) N(6) C(48) 54.6(9) 1_555 1_555 1_555 1_555 yes
O(2) Zn(2) N(6) C(52) -117.0(7) 1_555 1_555 1_555 1_555 yes
O(2) C(27) C(28) C(29) -172.7(7) 1_555 1_555 1_555 1_555 yes
O(2) C(27) C(32) C(31) 173.2(8) 1_555 1_555 1_555 1_555 yes
O(2) C(27) C(32) C(38) -6(1) 1_555 1_555 1_555 1_555 yes
N(1) Zn(1) O(1) C(1) -33.8(6) 1_555 1_555 1_555 1_555 yes
N(1) Zn(1) O(2) C(27) 110.0(7) 1_555 1_555 1_555 1_555 yes
N(1) Zn(1) N(2) C(15) -24.0(7) 1_555 1_555 1_555 1_555 yes
N(1) Zn(1) N(2) C(19) 151.5(7) 1_555 1_555 1_555 1_555 yes
N(1) Zn(1) N(3) C(22) -52.8(7) 1_555 1_555 1_555 1_555 yes
N(1) Zn(1) N(3) C(26) 143.2(7) 1_555 1_555 1_555 1_555 yes
N(1) C(12) C(6) C(1) -60(1) 1_555 1_555 1_555 1_555 yes
N(1) C(12) C(6) C(5) 117.2(9) 1_555 1_555 1_555 1_555 yes
N(1) C(13) C(14) C(15) -81.3(10) 1_555 1_555 1_555 1_555 yes
N(1) C(20) C(21) C(22) -83.4(10) 1_555 1_555 1_555 1_555 yes
N(2) Zn(1) O(1) C(1) 64.5(6) 1_555 1_555 1_555 1_555 yes
N(2) Zn(1) O(2) C(27) -86.7(7) 1_555 1_555 1_555 1_555 yes
N(2) Zn(1) N(1) C(12) -116.7(5) 1_555 1_555 1_555 1_555 yes
N(2) Zn(1) N(1) C(13) 3.7(6) 1_555 1_555 1_555 1_555 yes
N(2) Zn(1) N(1) C(20) 124.2(6) 1_555 1_555 1_555 1_555 yes
N(2) Zn(1) N(3) C(22) -151.2(7) 1_555 1_555 1_555 1_555 yes
N(2) Zn(1) N(3) C(26) 44.9(8) 1_555 1_555 1_555 1_555 yes
N(2) C(15) C(14) C(13) 58(1) 1_555 1_555 1_555 1_555 yes
N(2) C(15) C(16) C(17) 0(1) 1_555 1_555 1_555 1_555 yes
N(2) C(19) C(18) C(17) 0(1) 1_555 1_555 1_555 1_555 yes
N(3) Zn(1) O(1) C(1) -134.4(9) 1_555 1_555 1_555 1_555 yes
N(3) Zn(1) O(2) C(27) 19.1(7) 1_555 1_555 1_555 1_555 yes
N(3) Zn(1) N(1) C(12) 142.4(6) 1_555 1_555 1_555 1_555 yes
N(3) Zn(1) N(1) C(13) -97.2(6) 1_555 1_555 1_555 1_555 yes
N(3) Zn(1) N(1) C(20) 23.3(6) 1_555 1_555 1_555 1_555 yes
N(3) Zn(1) N(2) C(15) 68.7(7) 1_555 1_555 1_555 1_555 yes
N(3) Zn(1) N(2) C(19) -115.8(7) 1_555 1_555 1_555 1_555 yes
N(3) C(22) C(21) C(20) 51(1) 1_555 1_555 1_555 1_555 yes
N(3) C(22) C(23) C(24) -2(1) 1_555 1_555 1_555 1_555 yes
N(3) C(26) C(25) C(24) 0(1) 1_555 1_555 1_555 1_555 yes
N(4) Zn(2) O(1) C(1) 91.9(7) 1_555 1_555 1_555 1_555 yes
N(4) Zn(2) O(2) C(27) -37.3(6) 1_555 1_555 1_555 1_555 yes
N(4) Zn(2) N(5) C(41) -24.2(7) 1_555 1_555 1_555 1_555 yes
N(4) Zn(2) N(5) C(45) 156.4(6) 1_555 1_555 1_555 1_555 yes
N(4) Zn(2) N(6) C(48) -40.9(7) 1_555 1_555 1_555 1_555 yes
N(4) Zn(2) N(6) C(52) 147.5(7) 1_555 1_555 1_555 1_555 yes
N(4) C(38) C(32) C(27) -53(1) 1_555 1_555 1_555 1_555 yes
N(4) C(38) C(32) C(31) 126.1(9) 1_555 1_555 1_555 1_555 yes
N(4) C(39) C(40) C(41) -82(1) 1_555 1_555 1_555 1_555 yes
N(4) C(46) C(47) C(48) -80.8(10) 1_555 1_555 1_555 1_555 yes
N(5) Zn(2) O(1) C(1) -109.1(6) 1_555 1_555 1_555 1_555 yes
N(5) Zn(2) O(2) C(27) 60.7(6) 1_555 1_555 1_555 1_555 yes
N(5) Zn(2) N(4) C(38) -120.6(6) 1_555 1_555 1_555 1_555 yes
N(5) Zn(2) N(4) C(39) -0.4(6) 1_555 1_555 1_555 1_555 yes
N(5) Zn(2) N(4) C(46) 119.5(6) 1_555 1_555 1_555 1_555 yes
N(5) Zn(2) N(6) C(48) -139.3(7) 1_555 1_555 1_555 1_555 yes
N(5) Zn(2) N(6) C(52) 49.1(7) 1_555 1_555 1_555 1_555 yes
N(5) C(41) C(40) C(39) 53(1) 1_555 1_555 1_555 1_555 yes
N(5) C(41) C(42) C(43) 0(1) 1_555 1_555 1_555 1_555 yes
N(5) C(45) C(44) C(43) 0(1) 1_555 1_555 1_555 1_555 yes
N(6) Zn(2) O(1) C(1) -4.1(6) 1_555 1_555 1_555 1_555 yes
N(6) Zn(2) O(2) C(27) -133.3(6) 1_555 1_555 1_555 1_555 yes
N(6) Zn(2) N(4) C(38) 135.1(6) 1_555 1_555 1_555 1_555 yes
N(6) Zn(2) N(4) C(39) -104.8(6) 1_555 1_555 1_555 1_555 yes
N(6) Zn(2) N(4) C(46) 15.2(6) 1_555 1_555 1_555 1_555 yes
N(6) Zn(2) N(5) C(41) 70.2(7) 1_555 1_555 1_555 1_555 yes
N(6) Zn(2) N(5) C(45) -109.1(6) 1_555 1_555 1_555 1_555 yes
N(6) C(48) C(47) C(46) 54(1) 1_555 1_555 1_555 1_555 yes
N(6) C(48) C(49) C(50) -2(1) 1_555 1_555 1_555 1_555 yes
N(6) C(52) C(51) C(50) -1(1) 1_555 1_555 1_555 1_555 yes
C(1) C(2) S(1) C(7) 176.5(7) 1_555 1_555 1_555 1_555 yes
C(1) C(2) C(3) C(4) -1(1) 1_555 1_555 1_555 1_555 yes
C(1) C(6) C(5) C(4) 1(1) 1_555 1_555 1_555 1_555 yes
C(2) C(1) C(6) C(5) -4(1) 1_555 1_555 1_555 1_555 yes
C(2) C(1) C(6) C(12) 173.3(7) 1_555 1_555 1_555 1_555 yes
C(2) C(3) C(4) C(5) -1(1) 1_555 1_555 1_555 1_555 yes
C(2) C(3) C(4) C(8) 176.7(8) 1_555 1_555 1_555 1_555 yes
C(3) C(2) S(1) C(7) -3.4(9) 1_555 1_555 1_555 1_555 yes
C(3) C(2) C(1) C(6) 4(1) 1_555 1_555 1_555 1_555 yes
C(3) C(4) C(5) C(6) 1(1) 1_555 1_555 1_555 1_555 yes
C(3) C(4) C(8) C(9) -62(1) 1_555 1_555 1_555 1_555 yes
C(3) C(4) C(8) C(10) 56(1) 1_555 1_555 1_555 1_555 yes
C(3) C(4) C(8) C(11) 174.2(9) 1_555 1_555 1_555 1_555 yes
C(4) C(5) C(6) C(12) -176.1(8) 1_555 1_555 1_555 1_555 yes
C(5) C(4) C(8) C(9) 115(1) 1_555 1_555 1_555 1_555 yes
C(5) C(4) C(8) C(10) -125.3(10) 1_555 1_555 1_555 1_555 yes
C(5) C(4) C(8) C(11) -7(1) 1_555 1_555 1_555 1_555 yes
C(6) C(5) C(4) C(8) -176.6(8) 1_555 1_555 1_555 1_555 yes
C(6) C(12) N(1) C(13) -58.5(9) 1_555 1_555 1_555 1_555 yes
C(6) C(12) N(1) C(20) -177.0(7) 1_555 1_555 1_555 1_555 yes
C(12) N(1) C(13) C(14) 160.3(7) 1_555 1_555 1_555 1_555 yes
C(12) N(1) C(20) C(21) -88.7(9) 1_555 1_555 1_555 1_555 yes
C(13) N(1) C(20) C(21) 152.7(8) 1_555 1_555 1_555 1_555 yes
C(13) C(14) C(15) C(16) -119.4(10) 1_555 1_555 1_555 1_555 yes
C(14) C(13) N(1) C(20) -81.2(9) 1_555 1_555 1_555 1_555 yes
C(14) C(15) N(2) C(19) -178.0(8) 1_555 1_555 1_555 1_555 yes
C(14) C(15) C(16) C(17) 177(1) 1_555 1_555 1_555 1_555 yes
C(15) N(2) C(19) C(18) 0(1) 1_555 1_555 1_555 1_555 yes
C(15) C(16) C(17) C(18) 0(1) 1_555 1_555 1_555 1_555 yes
C(16) C(15) N(2) C(19) 0(1) 1_555 1_555 1_555 1_555 yes
C(16) C(17) C(18) C(19) -1(1) 1_555 1_555 1_555 1_555 yes
C(20) C(21) C(22) C(23) -127.5(10) 1_555 1_555 1_555 1_555 yes
C(21) C(22) N(3) C(26) -175.3(8) 1_555 1_555 1_555 1_555 yes
C(21) C(22) C(23) C(24) 176(1) 1_555 1_555 1_555 1_555 yes
C(22) N(3) C(26) C(25) -1(1) 1_555 1_555 1_555 1_555 yes
C(22) C(23) C(24) C(25) 0(1) 1_555 1_555 1_555 1_555 yes
C(23) C(22) N(3) C(26) 3(1) 1_555 1_555 1_555 1_555 yes
C(23) C(24) C(25) C(26) 2(1) 1_555 1_555 1_555 1_555 yes
C(27) C(28) S(2) C(33) -170.9(7) 1_555 1_555 1_555 1_555 yes
C(27) C(28) C(29) C(30) -2(1) 1_555 1_555 1_555 1_555 yes
C(27) C(32) C(31) C(30) 1(1) 1_555 1_555 1_555 1_555 yes
C(28) C(27) C(32) C(31) -8(1) 1_555 1_555 1_555 1_555 yes
C(28) C(27) C(32) C(38) 171.3(8) 1_555 1_555 1_555 1_555 yes
C(28) C(29) C(30) C(31) -4(1) 1_555 1_555 1_555 1_555 yes
C(28) C(29) C(30) C(34) 174.8(8) 1_555 1_555 1_555 1_555 yes
C(29) C(28) S(2) C(33) 12.0(8) 1_555 1_555 1_555 1_555 yes
C(29) C(28) C(27) C(32) 9(1) 1_555 1_555 1_555 1_555 yes
C(29) C(30) C(31) C(32) 5(1) 1_555 1_555 1_555 1_555 yes
C(29) C(30) C(34) C(35) 115(1) 1_555 1_555 1_555 1_555 yes
C(29) C(30) C(34) C(36) -123(1) 1_555 1_555 1_555 1_555 yes
C(29) C(30) C(34) C(37) -5(1) 1_555 1_555 1_555 1_555 yes
C(30) C(31) C(32) C(38) -178.5(9) 1_555 1_555 1_555 1_555 yes
C(31) C(30) C(34) C(35) -65(1) 1_555 1_555 1_555 1_555 yes
C(31) C(30) C(34) C(36) 55(1) 1_555 1_555 1_555 1_555 yes
C(31) C(30) C(34) C(37) 173(1) 1_555 1_555 1_555 1_555 yes
C(32) C(31) C(30) C(34) -174.3(9) 1_555 1_555 1_555 1_555 yes
C(32) C(38) N(4) C(39) -64.0(9) 1_555 1_555 1_555 1_555 yes
C(32) C(38) N(4) C(46) 179.4(7) 1_555 1_555 1_555 1_555 yes
C(38) N(4) C(39) C(40) 166.1(7) 1_555 1_555 1_555 1_555 yes
C(38) N(4) C(46) C(47) -89.2(9) 1_555 1_555 1_555 1_555 yes
C(39) N(4) C(46) C(47) 153.9(8) 1_555 1_555 1_555 1_555 yes
C(39) C(40) C(41) C(42) -126(1) 1_555 1_555 1_555 1_555 yes
C(40) C(39) N(4) C(46) -78.1(9) 1_555 1_555 1_555 1_555 yes
C(40) C(41) N(5) C(45) -178.4(8) 1_555 1_555 1_555 1_555 yes
C(40) C(41) C(42) C(43) 179.6(10) 1_555 1_555 1_555 1_555 yes
C(41) N(5) C(45) C(44) -1(1) 1_555 1_555 1_555 1_555 yes
C(41) C(42) C(43) C(44) 0(1) 1_555 1_555 1_555 1_555 yes
C(42) C(41) N(5) C(45) 1(1) 1_555 1_555 1_555 1_555 yes
C(42) C(43) C(44) C(45) 0(1) 1_555 1_555 1_555 1_555 yes
C(46) C(47) C(48) C(49) -123(1) 1_555 1_555 1_555 1_555 yes
C(47) C(48) N(6) C(52) -176.3(8) 1_555 1_555 1_555 1_555 yes
C(47) C(48) C(49) C(50) 175(1) 1_555 1_555 1_555 1_555 yes
C(48) N(6) C(52) C(51) 0(1) 1_555 1_555 1_555 1_555 yes
C(48) C(49) C(50) C(51) 1(2) 1_555 1_555 1_555 1_555 yes
C(49) C(48) N(6) C(52) 1(1) 1_555 1_555 1_555 1_555 yes
C(49) C(50) C(51) C(52) 0(1) 1_555 1_555 1_555 1_555 yes
